data_1541733
loop_
_publ_author_name
'Rucklidge, J.C.'
'Kocman, V.'
'Whitlow, S.H.'
'Gabe, E.J.'

_publ_section_title
;
 The crystal structures of three canadian vesuvianites
;
_journal_name_full 'Canadian Mineralogist'
_journal_page_first 15
_journal_page_last 21
_journal_volume 13
_journal_year 1975
_chemical_formula_sum 'Al10 Ca19 Fe2 H8 Mg O78 Si18'
_chemical_name_systematic 'Ca19 Mg Fe2 Al10 (Si18 O70) (O H)8'
_space_group_IT_number 126
_symmetry_space_group_name_Hall '-P 4a 2bc'
_symmetry_space_group_name_H-M 'P 4/n n c :2'
_cell_angle_alpha 90
_cell_angle_beta 90
_cell_angle_gamma 90
_cell_formula_units_Z 2
_cell_length_a 15.516
_cell_length_b 15.516
_cell_length_c 11.769
_cell_volume 2833.343
_citation_journal_id_ASTM CAMIA6
_cod_data_source_file Rucklidge_CAMIA6_1975_260.cif
_cod_data_source_block H8Al10Ca19Fe2Mg1O78Si18
_cod_original_formula_sum 'H8 Al10 Ca19 Fe2 Mg1 O78 Si18'
_cod_database_code 1541733

loop_
_symmetry_equiv_pos_as_xyz
x,y,z
-y+1/2,x,z
-x+1/2,-y+1/2,z
y,-x+1/2,z
x,-y+1/2,-z+1/2
y,x,-z+1/2
-x+1/2,y,-z+1/2
-y+1/2,-x+1/2,-z+1/2
-x,-y,-z
y-1/2,-x,-z
x-1/2,y-1/2,-z
-y,x-1/2,-z
-x,y-1/2,z-1/2
-y,-x,z-1/2
x-1/2,-y,z-1/2
y-1/2,x-1/2,z-1/2

loop_
_atom_site_label
_atom_site_type_symbol
_atom_site_fract_x
_atom_site_fract_y
_atom_site_fract_z
_atom_site_occupancy
_atom_site_U_iso_or_equiv
O4 O-2 -0.06169 0.10677 0.47056 1 0.0
O5 O-2 -0.16969 0.01546 0.17907 1 0.0
Si1 Si+4 0.75 0.25 0 1 0.0
Al2 Al+3 0 0 0 1 0.0
O10 O-2 0.75 0.75 0.86625 1 0.0
O8 O-2 -0.06063 -0.09039 0.06656 1 0.0
Mg1 Mg+2 -0.11319 0.12107 0.12631 0.125 0.0
O3 O-2 -0.04907 0.22158 0.07539 1 0.0
Si3 Si+4 -0.08263 -0.15099 0.36485 1 0.0
Fe2 Fe+3 0.75 0.75 0.05702 0.5 0.0
Fe1 Fe+3 -0.11319 0.12107 0.12631 0.125 0.0
O9 O-2 -0.14457 -0.14457 0.25 1 0.0
O6 O-2 -0.11719 -0.27076 0.05942 1 0.0
O7 O-2 0.05622 0.1744 0.32233 1 0.0
O11 O-2 -0.00425 0.06216 0.13628 1 0.0
Al1 Al+3 -0.11319 0.12107 0.12631 0.75 0.0
Ca2 Ca+2 -0.18893 0.04379 0.37938 1 0.0
O1 O-2 -0.2204 0.17294 0.08628 1 0.0
Si2 Si+4 -0.18095 0.04039 0.87113 1 0.0
O2 O-2 -0.11681 0.15987 0.2791 1 0.0
Ca3 Ca+2 -0.10047 -0.17982 0.88629 1 0.0
Ca4 Ca+2 0.75 0.75 0.14092 0.5 0.0
Ca1 Ca+2 0.75 0.25 0.25 1 0.0
